data_7239332
loop_
_publ_author_name
'Taddei, Marco'
'Ienco, Andrea'
'Costantino, Ferdinando'
'Guerri, Annalisa'

_publ_section_title
;
 Supramolecular interactions impacting on the water stability of tubular
 metal--organic frameworks
;
_journal_issue 48
_journal_name_full 'RSC Advances'
_journal_page_first 26177
_journal_paper_doi 10.1039/c3ra44910f
_journal_volume 3
_journal_year 2013
_chemical_compound_source 'synthesis as described'
_chemical_formula_moiety 'C19 H20 Co1 N1 O5 P2'
_chemical_formula_sum 'C19 H20 Co N O5 P2'
_chemical_formula_weight 463.23
_space_group_crystal_system triclinic
_space_group_IT_number 2
_space_group_name_Hall '-P 1'
_space_group_name_H-M_alt 'P -1'
_symmetry_cell_setting triclinic
_symmetry_Int_Tables_number 2
_symmetry_space_group_name_Hall '-P 1'
_symmetry_space_group_name_H-M 'P -1'
_atom_sites_solution_hydrogens mixed
_audit_creation_date 2013-10-03T21:28:13-00:00
_audit_creation_method 'WinGX routine CIF_UPDATE'
_cell_angle_alpha 67.345(5)
_cell_angle_beta 81.812(5)
_cell_angle_gamma 89.757(5)
_cell_formula_units_Z 2
_cell_length_a 5.7631(3)
_cell_length_b 13.0859(8)
_cell_length_c 13.6759(7)
_cell_measurement_reflns_used 2513
_cell_measurement_temperature 293(2)
_cell_measurement_theta_max 28.8369
_cell_measurement_theta_min 3.8753
_cell_measurement_wavelength 0.71073
_cell_volume 940.64(10)
_computing_cell_refinement
;
        CrysAlis RED, Oxford Diffraction Ltd.,
        Version 1.171.32.15 (release 10-01-2008 CrysAlis171 .NET)
        (compiled Jan 10 2008,16:37:18)
;
_computing_data_collection
;
        CrysAlis CCD, Oxford Diffraction Ltd.,
        Version 1.171.32.15 (release 10-01-2008 CrysAlis171 .NET)
        (compiled Jan 10 2008,16:37:18)
;
_computing_data_reduction
;
        CrysAlis RED, Oxford Diffraction Ltd.,
        Version 1.171.32.15 (release 10-01-2008 CrysAlis171 .NET)
        (compiled Jan 10 2008,16:37:18)
;
_computing_molecular_graphics 'Ortep-3 for Windows (Farrugia, 1997)'
_computing_publication_material 'WinGX publication routines (Farrugia, 1999)'
_computing_structure_refinement 'SHELXL-2013 (Sheldrick, 2013)'
_computing_structure_solution 'SIR97 (Giacovazzo et al, 1997)'
_diffrn_ambient_temperature 293(2)
_diffrn_detector_area_resol_mean 16.4547
_diffrn_measured_fraction_theta_full 0.994
_diffrn_measured_fraction_theta_max 0.847
_diffrn_orient_matrix_UB_11 -0.007817005
_diffrn_orient_matrix_UB_12 -0.0404036796
_diffrn_orient_matrix_UB_13 0.0530105484
_diffrn_orient_matrix_UB_21 -0.0666905178
_diffrn_orient_matrix_UB_22 0.0356958564
_diffrn_orient_matrix_UB_23 0.0195419101
_diffrn_orient_matrix_UB_31 -0.1047006411
_diffrn_orient_matrix_UB_32 -0.0235154677
_diffrn_orient_matrix_UB_33 -0.0061755104
_diffrn_radiation_monochromator graphite
_diffrn_radiation_probe x-ray
_diffrn_radiation_type MoK\a
_diffrn_radiation_wavelength 0.71069
_diffrn_reflns_av_R_equivalents 0.0416
_diffrn_reflns_av_unetI/netI 0.1064
_diffrn_reflns_Laue_measured_fraction_full 0.994
_diffrn_reflns_Laue_measured_fraction_max 0.847
_diffrn_reflns_limit_h_max 7
_diffrn_reflns_limit_h_min -7
_diffrn_reflns_limit_k_max 15
_diffrn_reflns_limit_k_min -17
_diffrn_reflns_limit_l_max 18
_diffrn_reflns_limit_l_min -17
_diffrn_reflns_number 7559
_diffrn_reflns_point_group_measured_fraction_full 0.994
_diffrn_reflns_point_group_measured_fraction_max 0.847
_diffrn_reflns_theta_full 25
_diffrn_reflns_theta_max 28.876
_diffrn_reflns_theta_min 3.881
_exptl_absorpt_coefficient_mu 1.115
_exptl_absorpt_correction_T_max 1
_exptl_absorpt_correction_T_min 0.76057
_exptl_absorpt_correction_type multi-scan
_exptl_absorpt_process_details
;
        CrysAlis RED, Oxford Diffraction Ltd.,
        Version 1.171.32.15 (release 10-01-2008 CrysAlis171 .NET)
        (compiled Jan 10 2008,16:37:18)
        Empirical absorption correction using spherical harmonics,
 implemented in SCALE3 ABSPACK scaling algorithm.
;
_exptl_crystal_colour purple
_exptl_crystal_density_diffrn 1.635
_exptl_crystal_density_method 'not measured'
_exptl_crystal_description parallelepiped
_exptl_crystal_F_000 476
_exptl_crystal_size_max 0.2
_exptl_crystal_size_mid 0.1
_exptl_crystal_size_min 0.04
_refine_diff_density_max 0.381
_refine_diff_density_min -0.429
_refine_diff_density_rms 0.076
_refine_ls_extinction_method none
_refine_ls_goodness_of_fit_ref 0.84
_refine_ls_hydrogen_treatment mixed
_refine_ls_matrix_type full
_refine_ls_number_parameters 259
_refine_ls_number_reflns 4188
_refine_ls_number_restraints 2
_refine_ls_restrained_S_all 0.841
_refine_ls_R_factor_all 0.0891
_refine_ls_R_factor_gt 0.042
_refine_ls_shift/su_max 0
_refine_ls_shift/su_mean 0
_refine_ls_structure_factor_coef Fsqd
_refine_ls_weighting_details 'w=1/[\s^2^(Fo^2^)+(0.0270P)^2^] where P=(Fo^2^+2Fc^2^)/3'
_refine_ls_weighting_scheme calc
_refine_ls_wR_factor_gt 0.0676
_refine_ls_wR_factor_ref 0.0746
_reflns_number_gt 2482
_reflns_number_total 4188
_reflns_threshold_expression 'I > 2\s(I)'
_cod_data_source_file c3ra44910f.txt
_cod_data_source_block stripco
_cod_database_code 7239332

loop_
_space_group_symop_operation_xyz
'x, y, z'
'-x, -y, -z'

loop_
_atom_site_label
_atom_site_type_symbol
_atom_site_fract_x
_atom_site_fract_y
_atom_site_fract_z
_atom_site_U_iso_or_equiv
_atom_site_adp_type
_atom_site_occupancy
_atom_site_calc_flag
Co1 Co 0.44024(8) 0.02537(3) 0.12597(3) 0.02335(13) Uani 1 d
P1 P -0.08619(14) 0.10264(6) 0.20686(6) 0.0225(2) Uani 1 d
P2 P 0.19265(15) 0.23483(6) -0.01192(6) 0.0226(2) Uani 1 d
N1 N 0.4502(5) -0.14785(19) 0.22837(18) 0.0247(6) Uani 1 d
O1 O 0.0991(3) 0.02397(14) 0.19633(15) 0.0253(5) Uani 1 d
O2 O -0.3355(4) 0.06422(15) 0.21360(15) 0.0291(5) Uani 1 d
O3 O 0.4171(4) 0.19138(15) 0.02870(15) 0.0279(5) Uani 1 d
O4 O 0.0777(4) 0.17233(15) -0.06649(15) 0.0275(5) Uani 1 d
O5 O 0.7161(4) 0.02011(15) 0.00832(16) 0.0245(5) Uani 1 d
H5A H 0.797(5) -0.0405(17) 0.040(2) 0.029 Uiso 1 d
H5B H 0.818(4) 0.0736(19) -0.014(2) 0.029 Uiso 1 d
C1 C -0.0196(6) 0.2378(2) 0.0973(2) 0.0289(8) Uani 1 d
H1A H -0.1636 0.2657 0.0701 0.035 Uiso 1 calc
H1B H 0.0397 0.289 0.1249 0.035 Uiso 1 calc
C11 C -0.0653(5) 0.1274(2) 0.3264(2) 0.0255(7) Uani 1 d
C12 C 0.1415(6) 0.1729(3) 0.3381(3) 0.0370(9) Uani 1 d
H12 H 0.2694 0.191 0.2836 0.044 Uiso 1 calc
C13 C 0.1597(7) 0.1914(3) 0.4290(3) 0.0455(10) Uani 1 d
H13 H 0.2985 0.2228 0.4352 0.055 Uiso 1 calc
C14 C -0.0278(7) 0.1634(3) 0.5113(3) 0.0448(10) Uani 1 d
H14 H -0.0159 0.1755 0.5731 0.054 Uiso 1 calc
C15 C -0.2298(7) 0.1180(3) 0.5008(3) 0.0443(10) Uani 1 d
H15 H -0.3559 0.0983 0.5564 0.053 Uiso 1 calc
C16 C -0.2508(6) 0.1006(2) 0.4086(2) 0.0345(8) Uani 1 d
H16 H -0.3912 0.0706 0.4023 0.041 Uiso 1 calc
C21 C 0.2484(6) 0.3784(2) -0.1019(2) 0.0285(8) Uani 1 d
C22 C 0.0991(8) 0.4304(3) -0.1712(3) 0.0573(12) Uani 1 d
H22 H -0.0333 0.3911 -0.173 0.069 Uiso 1 calc
C23 C 0.1396(9) 0.5415(3) -0.2399(3) 0.0703(14) Uani 1 d
H23 H 0.0345 0.5762 -0.2866 0.084 Uiso 1 calc
C24 C 0.3316(9) 0.5982(3) -0.2382(4) 0.0725(15) Uani 1 d
H24 H 0.3601 0.6724 -0.2839 0.087 Uiso 1 calc
C25 C 0.4823(9) 0.5478(4) -0.1708(5) 0.112(2) Uani 1 d
H25 H 0.6152 0.5873 -0.1699 0.134 Uiso 1 calc
C26 C 0.4420(7) 0.4378(3) -0.1026(4) 0.0781(16) Uani 1 d
H26 H 0.5486 0.4038 -0.0564 0.094 Uiso 1 calc
C31 C 0.6218(6) -0.1848(2) 0.2865(2) 0.0333(9) Uani 1 d
H31 H 0.7496 -0.1363 0.2753 0.04 Uiso 1 calc
C32 C 0.6204(6) -0.2908(3) 0.3624(3) 0.0404(9) Uani 1 d
H32 H 0.7447 -0.312 0.4011 0.049 Uiso 1 calc
C33 C 0.4354(6) -0.3659(3) 0.3813(2) 0.0350(9) Uani 1 d
C34 C 0.2626(6) -0.3280(3) 0.3187(3) 0.0396(10) Uani 1 d
H34 H 0.1357 -0.3757 0.3268 0.048 Uiso 1 calc
C35 C 0.2733(6) -0.2208(3) 0.2441(2) 0.0346(9) Uani 1 d
H35 H 0.1528 -0.1983 0.2032 0.041 Uiso 1 calc
C36 C 0.4159(8) -0.4830(3) 0.4637(3) 0.0654(14) Uani 1 d
H36A H 0.2613 -0.4951 0.5064 0.078 Uiso 1 calc
H36B H 0.4222 -0.5324 0.4258 0.078 Uiso 1 calc

loop_
_atom_site_aniso_label
_atom_site_aniso_U_11
_atom_site_aniso_U_22
_atom_site_aniso_U_33
_atom_site_aniso_U_23
_atom_site_aniso_U_13
_atom_site_aniso_U_12
Co1 0.0192(3) 0.0222(2) 0.0247(2) -0.00496(19) -0.00262(19) 0.00228(17)
P1 0.0213(5) 0.0226(4) 0.0222(4) -0.0075(4) -0.0027(4) 0.0024(3)
P2 0.0236(5) 0.0188(4) 0.0227(4) -0.0050(4) -0.0035(4) 0.0013(3)
N1 0.0252(16) 0.0243(14) 0.0202(13) -0.0039(12) -0.0034(12) 0.0006(11)
O1 0.0236(13) 0.0206(11) 0.0266(11) -0.0064(9) 0.0044(9) 0.0033(8)
O2 0.0221(13) 0.0322(12) 0.0311(12) -0.0097(10) -0.0052(10) 0.0006(9)
O3 0.0231(13) 0.0232(11) 0.0323(12) -0.0049(10) -0.0049(10) 0.0006(9)
O4 0.0311(14) 0.0248(11) 0.0258(11) -0.0088(10) -0.0053(10) 0.0006(9)
O5 0.0170(13) 0.0216(12) 0.0302(12) -0.0058(10) -0.0015(10) -0.0008(9)
C1 0.036(2) 0.0245(17) 0.0250(16) -0.0089(15) -0.0030(15) 0.0052(14)
C11 0.0224(19) 0.0260(16) 0.0263(16) -0.0087(14) -0.0017(14) 0.0010(13)
C12 0.028(2) 0.047(2) 0.036(2) -0.0167(18) -0.0007(17) -0.0034(16)
C13 0.039(2) 0.056(2) 0.048(2) -0.025(2) -0.013(2) -0.0040(18)
C14 0.058(3) 0.053(2) 0.033(2) -0.0241(19) -0.014(2) 0.0065(19)
C15 0.042(3) 0.057(2) 0.036(2) -0.023(2) 0.0041(18) -0.0042(19)
C16 0.031(2) 0.0378(19) 0.0348(19) -0.0157(16) 0.0009(16) -0.0073(15)
C21 0.029(2) 0.0229(17) 0.0269(17) -0.0039(15) 0.0006(15) 0.0021(14)
C22 0.078(3) 0.034(2) 0.055(2) -0.003(2) -0.035(2) 0.001(2)
C23 0.097(4) 0.038(2) 0.061(3) 0.004(2) -0.032(3) 0.016(2)
C24 0.073(4) 0.025(2) 0.079(3) 0.010(2) 0.029(3) 0.004(2)
C25 0.063(4) 0.038(3) 0.184(6) 0.015(3) -0.026(4) -0.019(2)
C26 0.049(3) 0.037(2) 0.118(4) 0.011(3) -0.034(3) -0.009(2)
C31 0.030(2) 0.0274(18) 0.038(2) -0.0061(16) -0.0133(17) 0.0006(14)
C32 0.041(2) 0.0322(19) 0.045(2) -0.0055(17) -0.0272(18) 0.0058(16)
C33 0.045(2) 0.0280(18) 0.0291(18) -0.0065(16) -0.0082(17) -0.0024(16)
C34 0.039(2) 0.0333(19) 0.042(2) -0.0053(17) -0.0177(18) -0.0104(16)
C35 0.038(2) 0.0339(19) 0.0290(18) -0.0061(16) -0.0133(16) -0.0046(16)
C36 0.082(4) 0.033(2) 0.063(3) 0.009(2) -0.035(2) -0.014(2)

loop_
_atom_type_symbol
_atom_type_description
_atom_type_scat_dispersion_real
_atom_type_scat_dispersion_imag
_atom_type_scat_source
C C 0.0033 0.0016 'International Tables Vol C Tables 4.2.6.8 and 6.1.1.4'
H H 0 0 'International Tables Vol C Tables 4.2.6.8 and 6.1.1.4'
N N 0.0061 0.0033 'International Tables Vol C Tables 4.2.6.8 and 6.1.1.4'
O O 0.0106 0.006 'International Tables Vol C Tables 4.2.6.8 and 6.1.1.4'
P P 0.1023 0.0942 'International Tables Vol C Tables 4.2.6.8 and 6.1.1.4'
Co Co 0.3494 0.9721 'International Tables Vol C Tables 4.2.6.8 and 6.1.1.4'

loop_
_geom_angle_atom_site_label_1
_geom_angle_atom_site_label_2
_geom_angle_atom_site_label_3
_geom_angle
_geom_angle_site_symmetry_1
_geom_angle_site_symmetry_3
O1 Co1 O2 108.90(8) . 1_655
O1 Co1 O3 88.75(8) . .
O2 Co1 O3 92.35(7) 1_655 .
O1 Co1 O5 157.26(8) . .
O2 Co1 O5 93.63(8) 1_655 .
O3 Co1 O5 87.25(8) . .
O1 Co1 N1 89.22(9) . .
O2 Co1 N1 88.93(8) 1_655 .
O3 Co1 N1 177.86(10) . .
O5 Co1 N1 94.38(9) . .
O1 Co1 O5 87.66(8) . 2_655
O2 Co1 O5 163.43(8) 1_655 2_655
O3 Co1 O5 87.31(7) . 2_655
O5 Co1 O5 69.81(9) . 2_655
N1 Co1 O5 91.95(8) . 2_655
O2 P1 O1 115.88(12) . .
O2 P1 C11 107.73(13) . .
O1 P1 C11 108.38(14) . .
O2 P1 C1 109.75(13) . .
O1 P1 C1 109.72(13) . .
C11 P1 C1 104.77(13) . .
O3 P2 O4 116.42(12) . .
O3 P2 C1 109.66(13) . .
O4 P2 C1 107.63(13) . .
O3 P2 C21 108.41(13) . .
O4 P2 C21 109.45(13) . .
C1 P2 C21 104.63(14) . .
C31 N1 C35 116.6(2) . .
C31 N1 Co1 121.57(19) . .
C35 N1 Co1 121.6(2) . .
P1 O1 Co1 140.63(11) . .
P1 O2 Co1 142.00(13) . 1_455
P2 O3 Co1 121.50(11) . .
Co1 O5 H5A 107.1(19) . .
Co1 O5 H5B 115(2) . .
H5A O5 H5B 104(3) . .
P2 C1 P1 113.49(17) . .
P2 C1 H1A 108.9 . .
P1 C1 H1A 108.9 . .
P2 C1 H1B 108.9 . .
P1 C1 H1B 108.9 . .
H1A C1 H1B 107.7 . .
C16 C11 C12 118.2(3) . .
C16 C11 P1 121.2(2) . .
C12 C11 P1 120.6(2) . .
C13 C12 C11 121.0(3) . .
C13 C12 H12 119.5 . .
C11 C12 H12 119.5 . .
C12 C13 C14 120.1(3) . .
C12 C13 H13 120 . .
C14 C13 H13 120 . .
C15 C14 C13 119.3(3) . .
C15 C14 H14 120.4 . .
C13 C14 H14 120.4 . .
C14 C15 C16 121.0(3) . .
C14 C15 H15 119.5 . .
C16 C15 H15 119.5 . .
C11 C16 C15 120.4(3) . .
C11 C16 H16 119.8 . .
C15 C16 H16 119.8 . .
C22 C21 C26 117.8(3) . .
C22 C21 P2 121.1(3) . .
C26 C21 P2 121.1(3) . .
C21 C22 C23 121.4(4) . .
C21 C22 H22 119.3 . .
C23 C22 H22 119.3 . .
C24 C23 C22 119.4(4) . .
C24 C23 H23 120.3 . .
C22 C23 H23 120.3 . .
C25 C24 C23 120.0(4) . .
C25 C24 H24 120 . .
C23 C24 H24 120 . .
C24 C25 C26 120.6(4) . .
C24 C25 H25 119.7 . .
C26 C25 H25 119.7 . .
C21 C26 C25 120.8(4) . .
C21 C26 H26 119.6 . .
C25 C26 H26 119.6 . .
N1 C31 C32 123.5(3) . .
N1 C31 H31 118.2 . .
C32 C31 H31 118.2 . .
C31 C32 C33 120.3(3) . .
C31 C32 H32 119.8 . .
C33 C32 H32 119.8 . .
C34 C33 C32 115.7(3) . .
C34 C33 C36 120.0(3) . .
C32 C33 C36 124.3(3) . .
C33 C34 C35 121.3(3) . .
C33 C34 H34 119.3 . .
C35 C34 H34 119.3 . .
N1 C35 C34 122.5(3) . .
N1 C35 H35 118.8 . .
C34 C35 H35 118.8 . .
C36 C36 C33 119.0(4) 2_646 .
C36 C36 H36A 107.6 2_646 .
C33 C36 H36A 107.6 . .
C36 C36 H36B 107.6 2_646 .
C33 C36 H36B 107.6 . .
H36A C36 H36B 107 . .

loop_
_geom_bond_atom_site_label_1
_geom_bond_atom_site_label_2
_geom_bond_distance
_geom_bond_site_symmetry_2
Co1 O1 2.059(2) .
Co1 O2 2.0690(19) 1_655
Co1 O3 2.0805(18) .
Co1 O5 2.116(2) .
Co1 N1 2.163(2) .
Co1 O5 2.420(2) 2_655
P1 O2 1.503(2) .
P1 O1 1.510(2) .
P1 C11 1.804(3) .
P1 C1 1.823(3) .
P2 O3 1.503(2) .
P2 O4 1.510(2) .
P2 C1 1.803(3) .
P2 C21 1.805(3) .
N1 C31 1.330(4) .
N1 C35 1.336(3) .
O2 Co1 2.0690(19) 1_455
O5 H5A 0.907(17) .
O5 H5B 0.845(16) .
C1 H1A 0.97 .
C1 H1B 0.97 .
C11 C16 1.374(4) .
C11 C12 1.391(4) .
C12 C13 1.372(4) .
C12 H12 0.93 .
C13 C14 1.381(5) .
C13 H13 0.93 .
C14 C15 1.360(4) .
C14 H14 0.93 .
C15 C16 1.386(4) .
C15 H15 0.93 .
C16 H16 0.93 .
C21 C22 1.354(4) .
C21 C26 1.359(4) .
C22 C23 1.392(4) .
C22 H22 0.93 .
C23 C24 1.343(6) .
C23 H23 0.93 .
C24 C25 1.339(6) .
C24 H24 0.93 .
C25 C26 1.380(5) .
C25 H25 0.93 .
C26 H26 0.93 .
C31 C32 1.374(4) .
C31 H31 0.93 .
C32 C33 1.379(4) .
C32 H32 0.93 .
C33 C34 1.372(4) .
C33 C36 1.506(4) .
C34 C35 1.375(4) .
C34 H34 0.93 .
C35 H35 0.93 .
C36 C36 1.432(7) 2_646
C36 H36A 0.97 .
C36 H36B 0.97 .

loop_
_geom_hbond_atom_site_label_D
_geom_hbond_atom_site_label_H
_geom_hbond_atom_site_label_A
_geom_hbond_distance_DH
_geom_hbond_distance_HA
_geom_hbond_distance_DA
_geom_hbond_angle_DHA
_geom_hbond_site_symmetry_A
O5 H5B O4 0.845(16) 1.850(18) 2.686(3) 170(3) 1_655
O5 H5A O4 0.907(17) 1.792(19) 2.662(3) 160(3) 2_655
